data_7117925
loop_
_publ_author_name
'Eser S. Akturk'
'Glenn P. A. Yap'
'Klaus H. Theopold'

_publ_section_title
;
 Mechanism-based design of labile precursors for chromium(I) chemistry
;
_journal_name_full Chem.Commun.
_journal_page_first 15402
_journal_paper_doi 10.1039/C5cc05993C
_journal_volume 51
_journal_year 2015
_chemical_formula_sum 'C49 H63 B Cr N6 O'
_chemical_formula_weight 814.86
_chemical_name_systematic
; 
 ? 
;
_space_group_crystal_system monoclinic
_space_group_IT_number 14
_space_group_name_Hall '-P 2yn'
_space_group_name_H-M_alt 'P 1 21/n 1'
_symmetry_space_group_name_Hall '-P 2yn'
_symmetry_space_group_name_H-M 'P 1 21/n 1'
_atom_sites_solution_hydrogens geom
_atom_sites_solution_primary direct
_atom_sites_solution_secondary difmap
_audit_creation_method SHELXL-2014/7
_audit_update_record
;
2015-04-07 deposited with the CCDC.
2015-08-27 downloaded from the CCDC.
;
_cell_angle_alpha 90
_cell_angle_beta 96.870(2)
_cell_angle_gamma 90
_cell_formula_units_Z 4
_cell_length_a 11.0663(10)
_cell_length_b 18.0587(16)
_cell_length_c 23.050(2)
_cell_measurement_reflns_used 4451
_cell_measurement_temperature 200(2)
_cell_measurement_theta_max 20.21
_cell_measurement_theta_min 2.26
_cell_volume 4573.3(7)
_computing_cell_refinement 'Bruker SAINT'
_computing_data_collection 'Bruker APEX2'
_computing_data_reduction 'Bruker SAINT'
_computing_molecular_graphics 'Bruker SHELXTL'
_computing_publication_material 'Bruker SHELXTL'
_computing_structure_refinement 'SHELXL-2014/7 (Sheldrick, 2014)'
_computing_structure_solution 'SHELXS-97 (Sheldrick, 2008)'
_diffrn_ambient_temperature 200(2)
_diffrn_detector_area_resol_mean 8.33
_diffrn_measured_fraction_theta_full 1.000
_diffrn_measured_fraction_theta_max 0.998
_diffrn_measurement_device_type 'Bruker APEX-II CCD'
_diffrn_measurement_method '\f and \w scans'
_diffrn_radiation_type MoK\a
_diffrn_radiation_wavelength 0.71073
_diffrn_reflns_av_R_equivalents 0.0800
_diffrn_reflns_av_unetI/netI 0.0609
_diffrn_reflns_laue_measured_fraction_full 1.000
_diffrn_reflns_laue_measured_fraction_max 0.998
_diffrn_reflns_limit_h_max 14
_diffrn_reflns_limit_h_min -14
_diffrn_reflns_limit_k_max 23
_diffrn_reflns_limit_k_min -23
_diffrn_reflns_limit_l_max 29
_diffrn_reflns_limit_l_min -29
_diffrn_reflns_number 59303
_diffrn_reflns_point_group_measured_fraction_full 1.000
_diffrn_reflns_point_group_measured_fraction_max 0.998
_diffrn_reflns_theta_full 25.242
_diffrn_reflns_theta_max 27.500
_diffrn_reflns_theta_min 1.780
_exptl_absorpt_coefficient_mu 0.292
_exptl_absorpt_correction_T_max 0.9759
_exptl_absorpt_correction_T_min 0.9292
_exptl_absorpt_correction_type multi-scan
_exptl_absorpt_process_details 'APEX2 (Bruker, 2007)'
_exptl_crystal_colour orange
_exptl_crystal_density_diffrn 1.183
_exptl_crystal_density_method 'not measured'
_exptl_crystal_description plate
_exptl_crystal_F_000 1744
_exptl_crystal_size_max 0.255
_exptl_crystal_size_mid 0.187
_exptl_crystal_size_min 0.084
_refine_diff_density_max 1.273
_refine_diff_density_min -0.694
_refine_diff_density_rms 0.072
_refine_ls_extinction_coef .
_refine_ls_extinction_method none
_refine_ls_goodness_of_fit_ref 1.239
_refine_ls_hydrogen_treatment constr
_refine_ls_matrix_type full
_refine_ls_number_parameters 526
_refine_ls_number_reflns 10495
_refine_ls_number_restraints 60
_refine_ls_restrained_S_all 1.268
_refine_ls_R_factor_all 0.1105
_refine_ls_R_factor_gt 0.0669
_refine_ls_shift/su_max 0.001
_refine_ls_shift/su_mean 0.000
_refine_ls_structure_factor_coef Fsqd
_refine_ls_weighting_details 'w=1/[\s^2^(Fo^2^)+(0.0718P)^2^+1.8269P] where P=(Fo^2^+2Fc^2^)/3'
_refine_ls_weighting_scheme calc
_refine_ls_wR_factor_gt 0.1703
_refine_ls_wR_factor_ref 0.1885
_reflns_Friedel_coverage 0.000
_reflns_friedel_fraction_full .
_reflns_friedel_fraction_max .
_reflns_number_gt 6713
_reflns_number_total 10495
_reflns_threshold_expression 'I > 2\s(I)'
_cod_data_source_file c5cc05993c2.cif
_cod_data_source_block kla0257
_cod_database_code 7117925
_shelx_shelxl_version_number 2014/7
_shelx_space_group_comment
; 
The symmetry employed for this shelxl refinement is uniquely defined 
by the following loop, which should always be used as a source of 
symmetry information in preference to the above space-group names. 
They are only intended as comments. 
;
_shelx_estimated_absorpt_t_min 0.929
_shelx_estimated_absorpt_t_max 0.976

loop_
_space_group_symop_operation_xyz
'x, y, z'
'-x+1/2, y+1/2, -z+1/2'
'-x, -y, -z'
'x-1/2, -y-1/2, z-1/2'

loop_
_atom_site_label
_atom_site_type_symbol
_atom_site_fract_x
_atom_site_fract_y
_atom_site_fract_z
_atom_site_U_iso_or_equiv
_atom_site_adp_type
_atom_site_occupancy
_atom_site_site_symmetry_order
_atom_site_calc_flag
_atom_site_refinement_flags_posn
_atom_site_refinement_flags_adp
_atom_site_refinement_flags_occupancy
_atom_site_disorder_assembly
_atom_site_disorder_group
Cr1 Cr 0.04135(4) 0.73078(2) 0.17726(2) 0.02555(14) Uani 1 1 d . . . . .
B1 B -0.0382(3) 0.89195(19) 0.19721(16) 0.0303(8) Uani 1 1 d . . . . .
H1 H -0.0663 0.9436 0.2038 0.036 Uiso 1 1 calc R U . . .
N1 N 0.0618(2) 0.82426(13) 0.11794(11) 0.0292(6) Uani 1 1 d . . . . .
N2 N 0.0178(2) 0.88924(13) 0.13916(11) 0.0298(6) Uani 1 1 d . . . . .
N3 N 0.1284(2) 0.80706(13) 0.24295(11) 0.0280(6) Uani 1 1 d . . . . .
N4 N 0.0605(2) 0.87056(13) 0.24718(11) 0.0274(5) Uani 1 1 d . . . . .
N5 N -0.1379(2) 0.76691(13) 0.17639(11) 0.0286(5) Uani 1 1 d . . . . .
N6 N -0.1477(2) 0.83917(13) 0.19448(11) 0.0285(6) Uani 1 1 d . . . . .
C1 C 0.1103(3) 0.84256(17) 0.06893(13) 0.0304(7) Uani 1 1 d . . . . .
C2 C 0.0973(3) 0.91851(18) 0.05907(15) 0.0379(8) Uani 1 1 d . . . . .
H2 H 0.1232 0.9457 0.0275 0.045 Uiso 1 1 calc R U . . .
C3 C 0.0395(3) 0.94632(17) 0.10394(15) 0.0362(8) Uani 1 1 d . . . . .
C4 C 0.1699(3) 0.78677(18) 0.03278(14) 0.0361(7) Uani 1 1 d . . . . .
C5 C 0.2119(4) 0.8250(2) -0.02056(18) 0.0593(11) Uani 1 1 d . . . . .
H5A H 0.1410 0.8446 -0.0454 0.089 Uiso 1 1 calc R U . . .
H5B H 0.2545 0.7892 -0.0428 0.089 Uiso 1 1 calc R U . . .
H5C H 0.2671 0.8658 -0.0076 0.089 Uiso 1 1 calc R U . . .
C6 C 0.2818(3) 0.7534(2) 0.07008(17) 0.0456(9) Uani 1 1 d . . . . .
H6A H 0.3372 0.7933 0.0848 0.068 Uiso 1 1 calc R U . . .
H6B H 0.3239 0.7195 0.0461 0.068 Uiso 1 1 calc R U . . .
H6C H 0.2552 0.7262 0.1031 0.068 Uiso 1 1 calc R U . . .
C7 C 0.0801(3) 0.72505(19) 0.01236(16) 0.0451(9) Uani 1 1 d . . . . .
H7A H 0.0571 0.6984 0.0464 0.068 Uiso 1 1 calc R U . . .
H7B H 0.1185 0.6906 -0.0127 0.068 Uiso 1 1 calc R U . . .
H7C H 0.0074 0.7466 -0.0097 0.068 Uiso 1 1 calc R U . . .
C8 C 0.0052(4) 1.02454(18) 0.11543(18) 0.0527(10) Uani 1 1 d . . . . .
H8A H -0.0809 1.0266 0.1215 0.079 Uiso 1 1 calc R U . . .
H8B H 0.0187 1.0555 0.0819 0.079 Uiso 1 1 calc R U . . .
H8C H 0.0552 1.0428 0.1505 0.079 Uiso 1 1 calc R U . . .
C9 C 0.2242(3) 0.81272(15) 0.28490(13) 0.0271(6) Uani 1 1 d . . . . .
C10 C 0.2155(3) 0.87800(17) 0.31626(14) 0.0327(7) Uani 1 1 d . . . . .
H10 H 0.2701 0.8947 0.3485 0.039 Uiso 1 1 calc R U . . .
C11 C 0.1123(3) 0.91342(16) 0.29138(13) 0.0303(7) Uani 1 1 d . . . . .
C12 C 0.3298(3) 0.75850(17) 0.29544(14) 0.0342(7) Uani 1 1 d . . . . .
C13 C 0.3098(5) 0.7090(3) 0.3475(2) 0.0738(14) Uani 1 1 d . . . . .
H13A H 0.2982 0.7400 0.3812 0.111 Uiso 1 1 calc R U . . .
H13B H 0.3811 0.6771 0.3571 0.111 Uiso 1 1 calc R U . . .
H13C H 0.2375 0.6782 0.3373 0.111 Uiso 1 1 calc R U . . .
C14 C 0.4466(3) 0.8026(2) 0.3100(2) 0.0681(14) Uani 1 1 d . . . . .
H14A H 0.4538 0.8391 0.2791 0.102 Uiso 1 1 calc R U . . .
H14B H 0.5165 0.7689 0.3128 0.102 Uiso 1 1 calc R U . . .
H14C H 0.4448 0.8281 0.3473 0.102 Uiso 1 1 calc R U . . .
C15 C 0.3458(3) 0.7104(2) 0.24325(17) 0.0490(10) Uani 1 1 d . . . . .
H15A H 0.2750 0.6778 0.2349 0.074 Uiso 1 1 calc R U . . .
H15B H 0.4195 0.6803 0.2518 0.074 Uiso 1 1 calc R U . . .
H15C H 0.3533 0.7418 0.2092 0.074 Uiso 1 1 calc R U . . .
C16 C 0.0594(3) 0.98531(18) 0.30728(16) 0.0423(8) Uani 1 1 d . . . . .
H16A H 0.0638 1.0210 0.2756 0.063 Uiso 1 1 calc R U . . .
H16B H 0.1053 1.0043 0.3432 0.063 Uiso 1 1 calc R U . . .
H16C H -0.0259 0.9780 0.3135 0.063 Uiso 1 1 calc R U . . .
C17 C -0.2524(3) 0.73926(16) 0.16855(13) 0.0287(6) Uani 1 1 d . . . . .
C18 C -0.3324(3) 0.79369(18) 0.18293(15) 0.0374(8) Uani 1 1 d . . . . .
H18 H -0.4182 0.7888 0.1819 0.045 Uiso 1 1 calc R U . . .
C19 C -0.2648(3) 0.85596(17) 0.19895(15) 0.0343(7) Uani 1 1 d . . . . .
C20 C -0.2861(3) 0.66261(17) 0.14481(14) 0.0323(7) Uani 1 1 d . . . . .
C21 C -0.4241(3) 0.6583(2) 0.12723(17) 0.0456(9) Uani 1 1 d . . . . .
H21A H -0.4662 0.6657 0.1618 0.068 Uiso 1 1 calc R U . . .
H21B H -0.4452 0.6096 0.1102 0.068 Uiso 1 1 calc R U . . .
H21C H -0.4489 0.6970 0.0984 0.068 Uiso 1 1 calc R U . . .
C22 C -0.2237(3) 0.64700(18) 0.09020(14) 0.0366(8) Uani 1 1 d . . . . .
H22A H -0.2509 0.6834 0.0598 0.055 Uiso 1 1 calc R U . . .
H22B H -0.2451 0.5971 0.0758 0.055 Uiso 1 1 calc R U . . .
H22C H -0.1353 0.6506 0.1000 0.055 Uiso 1 1 calc R U . . .
C23 C -0.2518(3) 0.60406(18) 0.19175(15) 0.0412(8) Uani 1 1 d . . . . .
H23A H -0.1634 0.6043 0.2026 0.062 Uiso 1 1 calc R U . . .
H23B H -0.2775 0.5551 0.1765 0.062 Uiso 1 1 calc R U . . .
H23C H -0.2923 0.6152 0.2263 0.062 Uiso 1 1 calc R U . . .
C24 C -0.3053(3) 0.93027(19) 0.21851(18) 0.0474(9) Uani 1 1 d . . . . .
H24A H -0.2631 0.9416 0.2573 0.071 Uiso 1 1 calc R U . . .
H24B H -0.3934 0.9295 0.2203 0.071 Uiso 1 1 calc R U . . .
H24C H -0.2860 0.9683 0.1907 0.071 Uiso 1 1 calc R U . . .
C25 C 0.0635(3) 0.63312(15) 0.21215(13) 0.0266(6) Uani 1 1 d . . . . .
C26 C 0.0745(3) 0.62650(15) 0.15592(13) 0.0272(6) Uani 1 1 d . . . . .
C27 C 0.0742(3) 0.58354(17) 0.26292(13) 0.0301(7) Uani 1 1 d . . . . .
C28 C 0.1456(3) 0.51938(18) 0.26410(16) 0.0404(8) Uani 1 1 d . . . . .
H28 H 0.1826 0.5062 0.2305 0.048 Uiso 1 1 calc R U . . .
C29 C 0.1633(4) 0.4745(2) 0.31336(17) 0.0509(10) Uani 1 1 d . . . . .
H29 H 0.2141 0.4321 0.3138 0.061 Uiso 1 1 calc R U . . .
C30 C 0.1069(4) 0.4920(2) 0.36148(18) 0.0585(11) Uani 1 1 d . . . . .
H30 H 0.1177 0.4614 0.3952 0.070 Uiso 1 1 calc R U . . .
C31 C 0.0342(4) 0.5544(2) 0.36078(17) 0.0563(11) Uani 1 1 d . . . . .
H31 H -0.0049 0.5662 0.3941 0.068 Uiso 1 1 calc R U . . .
C32 C 0.0176(3) 0.6000(2) 0.31217(15) 0.0431(8) Uani 1 1 d . . . . .
H32 H -0.0326 0.6427 0.3124 0.052 Uiso 1 1 calc R U . . .
C33 C 0.0877(3) 0.56325(15) 0.11737(13) 0.0282(7) Uani 1 1 d . . . . .
C34 C 0.1833(3) 0.55676(17) 0.08328(14) 0.0362(7) Uani 1 1 d . . . . .
H34 H 0.2429 0.5948 0.0844 0.043 Uiso 1 1 calc R U . . .
C35 C 0.1923(3) 0.49557(19) 0.04775(15) 0.0437(9) Uani 1 1 d . . . . .
H35 H 0.2599 0.4913 0.0261 0.052 Uiso 1 1 calc R U . . .
C36 C 0.1059(3) 0.44134(18) 0.04337(14) 0.0412(8) Uani 1 1 d . . . . .
H36 H 0.1116 0.4005 0.0179 0.049 Uiso 1 1 calc R U . . .
C37 C 0.0101(3) 0.44651(18) 0.07630(15) 0.0404(8) Uani 1 1 d . . . . .
H37 H -0.0506 0.4091 0.0734 0.048 Uiso 1 1 calc R U . . .
C38 C 0.0017(3) 0.50580(17) 0.11361(14) 0.0337(7) Uani 1 1 d . . . . .
H38 H -0.0632 0.5077 0.1370 0.040 Uiso 1 1 calc R U . . .
C39 C 0.5181(4) 0.4743(3) 0.0164(2) 0.0654(12) Uani 1 1 d . . . . .
C40 C 0.5591(4) 0.4161(2) 0.05698(19) 0.0589(11) Uani 1 1 d . . . . .
C41 C 0.6742(4) 0.4164(3) 0.0847(2) 0.0680(12) Uani 1 1 d . . . . .
H41 H 0.7289 0.4542 0.0758 0.082 Uiso 1 1 calc R U . . .
C42 C 0.7136(5) 0.3634(3) 0.1255(2) 0.0761(14) Uani 1 1 d . . . . .
H42 H 0.7947 0.3652 0.1444 0.091 Uiso 1 1 calc R U . . .
C43 C 0.6389(5) 0.3091(3) 0.1390(2) 0.0755(14) Uani 1 1 d . . . . .
H43 H 0.6660 0.2734 0.1679 0.091 Uiso 1 1 calc R U . . .
C44 C 0.5223(5) 0.3058(3) 0.1102(2) 0.0826(15) Uani 1 1 d . . . . .
H44 H 0.4692 0.2667 0.1180 0.099 Uiso 1 1 calc R U . . .
C45 C 0.4830(5) 0.3606(3) 0.0694(2) 0.0730(13) Uani 1 1 d . . . . .
H45 H 0.4022 0.3590 0.0501 0.088 Uiso 1 1 calc R U . . .
O1 O 0.9252(5) 0.4135(4) 0.4700(2) 0.184(3) Uani 1 1 d G U . . .
C46 C 0.9214(5) 0.3364(3) 0.4861(3) 0.149(3) Uani 1 1 d G U . . .
H46A H 0.9922 0.3238 0.5148 0.179 Uiso 1 1 calc R U . . .
H46B H 0.9229 0.3045 0.4513 0.179 Uiso 1 1 calc R U . . .
C47 C 0.8023(6) 0.3254(3) 0.5130(3) 0.160(3) Uani 1 1 d G U . . .
H47A H 0.8130 0.3362 0.5554 0.192 Uiso 1 1 calc R U . . .
H47B H 0.7706 0.2744 0.5065 0.192 Uiso 1 1 calc R U . . .
C48 C 0.7187(4) 0.3825(4) 0.4788(3) 0.200(4) Uani 1 1 d G U . . .
H48A H 0.6845 0.3632 0.4401 0.240 Uiso 1 1 calc R U . . .
H48B H 0.6513 0.3976 0.5009 0.240 Uiso 1 1 calc R U . . .
C49 C 0.8074(7) 0.4467(3) 0.4729(3) 0.169(3) Uani 1 1 d G U . . .
H49A H 0.7817 0.4756 0.4371 0.203 Uiso 1 1 calc R U . . .
H49B H 0.8101 0.4801 0.5071 0.203 Uiso 1 1 calc R U . . .

loop_
_atom_site_aniso_label
_atom_site_aniso_U_11
_atom_site_aniso_U_22
_atom_site_aniso_U_33
_atom_site_aniso_U_23
_atom_site_aniso_U_13
_atom_site_aniso_U_12
Cr1 0.0243(2) 0.0183(2) 0.0337(3) -0.0018(2) 0.00161(19) 0.00104(19)
B1 0.0281(18) 0.0199(16) 0.042(2) -0.0037(15) -0.0007(15) 0.0032(13)
N1 0.0299(13) 0.0211(12) 0.0361(14) -0.0023(11) 0.0022(11) 0.0015(10)
N2 0.0321(14) 0.0192(12) 0.0371(15) 0.0006(11) -0.0001(11) 0.0005(10)
N3 0.0274(13) 0.0204(12) 0.0354(14) -0.0030(11) 0.0012(11) 0.0023(10)
N4 0.0272(13) 0.0195(12) 0.0350(14) -0.0037(11) 0.0013(11) 0.0004(10)
N5 0.0268(13) 0.0205(12) 0.0378(14) -0.0032(11) 0.0016(11) 0.0005(10)
N6 0.0253(13) 0.0215(12) 0.0385(15) -0.0028(11) 0.0024(11) 0.0034(10)
C1 0.0288(16) 0.0296(16) 0.0318(17) 0.0023(13) -0.0005(13) -0.0061(13)
C2 0.0432(19) 0.0323(17) 0.0375(19) 0.0078(15) 0.0018(15) -0.0066(15)
C3 0.0384(18) 0.0263(16) 0.0414(19) 0.0048(14) -0.0059(15) -0.0058(14)
C4 0.0390(18) 0.0357(18) 0.0346(18) 0.0005(14) 0.0087(14) -0.0005(14)
C5 0.078(3) 0.051(2) 0.053(2) 0.0097(19) 0.029(2) 0.010(2)
C6 0.0371(19) 0.044(2) 0.057(2) -0.0001(17) 0.0078(17) 0.0029(15)
C7 0.049(2) 0.042(2) 0.043(2) -0.0109(17) 0.0011(16) -0.0010(17)
C8 0.077(3) 0.0237(17) 0.056(2) 0.0068(16) 0.005(2) 0.0009(18)
C9 0.0240(15) 0.0255(15) 0.0316(16) -0.0011(12) 0.0028(12) -0.0008(12)
C10 0.0296(16) 0.0299(16) 0.0371(18) -0.0070(14) -0.0012(13) 0.0003(13)
C11 0.0321(16) 0.0272(15) 0.0320(17) -0.0057(13) 0.0050(13) -0.0027(13)
C12 0.0317(17) 0.0291(16) 0.0397(19) -0.0053(14) -0.0046(14) 0.0035(13)
C13 0.088(3) 0.066(3) 0.067(3) 0.023(2) 0.009(3) 0.037(3)
C14 0.030(2) 0.050(2) 0.120(4) -0.035(3) -0.009(2) 0.0039(17)
C15 0.0311(18) 0.053(2) 0.060(2) -0.0204(19) -0.0051(16) 0.0121(16)
C16 0.044(2) 0.0319(18) 0.048(2) -0.0151(16) -0.0038(16) 0.0079(15)
C17 0.0236(15) 0.0276(15) 0.0351(17) -0.0007(13) 0.0039(12) -0.0008(12)
C18 0.0227(16) 0.0369(18) 0.053(2) -0.0046(16) 0.0050(14) -0.0001(13)
C19 0.0284(16) 0.0303(17) 0.0435(19) -0.0053(14) 0.0016(14) 0.0053(13)
C20 0.0277(16) 0.0259(15) 0.0429(19) -0.0003(14) 0.0030(13) -0.0038(13)
C21 0.0290(18) 0.043(2) 0.064(2) -0.0075(18) 0.0020(16) -0.0061(15)
C22 0.0360(18) 0.0308(17) 0.042(2) -0.0052(14) 0.0030(15) -0.0024(14)
C23 0.0407(19) 0.0340(18) 0.050(2) 0.0052(16) 0.0081(16) -0.0061(15)
C24 0.0351(19) 0.040(2) 0.067(3) -0.0141(18) 0.0068(17) 0.0090(15)
C25 0.0236(15) 0.0215(14) 0.0342(17) -0.0006(12) 0.0017(12) 0.0015(11)
C26 0.0237(15) 0.0207(14) 0.0365(17) -0.0026(13) 0.0003(12) 0.0001(11)
C27 0.0292(16) 0.0283(16) 0.0312(17) -0.0020(13) -0.0031(13) -0.0030(13)
C28 0.0396(19) 0.0331(18) 0.047(2) 0.0034(16) -0.0001(16) 0.0044(15)
C29 0.050(2) 0.045(2) 0.055(2) 0.0138(19) -0.0043(19) 0.0063(18)
C30 0.064(3) 0.063(3) 0.045(2) 0.020(2) -0.011(2) -0.008(2)
C31 0.067(3) 0.069(3) 0.033(2) -0.0006(19) 0.0055(18) -0.007(2)
C32 0.051(2) 0.041(2) 0.0370(19) -0.0010(16) 0.0041(16) 0.0001(17)
C33 0.0328(16) 0.0199(14) 0.0307(16) -0.0001(12) -0.0015(13) 0.0064(12)
C34 0.0435(19) 0.0279(16) 0.0370(18) 0.0003(14) 0.0040(15) 0.0042(14)
C35 0.057(2) 0.0394(19) 0.0365(19) 0.0022(15) 0.0129(17) 0.0168(17)
C36 0.060(2) 0.0300(18) 0.0312(18) -0.0079(14) -0.0031(16) 0.0103(16)
C37 0.049(2) 0.0273(17) 0.041(2) -0.0035(15) -0.0096(16) 0.0015(15)
C38 0.0355(18) 0.0271(16) 0.0374(18) -0.0011(14) 0.0002(14) 0.0019(13)
C39 0.059(3) 0.074(3) 0.062(3) 0.006(2) 0.006(2) -0.002(2)
C40 0.058(3) 0.057(3) 0.063(3) -0.003(2) 0.012(2) 0.002(2)
C41 0.061(3) 0.069(3) 0.074(3) 0.010(3) 0.007(2) 0.006(2)
C42 0.062(3) 0.089(4) 0.075(3) 0.007(3) 0.001(2) 0.000(3)
C43 0.086(4) 0.066(3) 0.079(3) 0.005(3) 0.026(3) 0.012(3)
C44 0.082(4) 0.071(3) 0.096(4) 0.011(3) 0.018(3) -0.009(3)
C45 0.071(3) 0.066(3) 0.080(3) 0.007(3) 0.002(3) -0.012(3)
O1 0.202(6) 0.186(6) 0.178(5) 0.001(5) 0.080(5) -0.035(5)
C46 0.145(6) 0.156(6) 0.149(7) -0.030(5) 0.028(5) 0.017(5)
C47 0.164(7) 0.146(6) 0.177(8) -0.033(5) 0.049(6) -0.021(5)
C48 0.100(6) 0.270(10) 0.230(10) 0.035(8) 0.025(6) 0.013(5)
C49 0.201(7) 0.142(6) 0.152(7) -0.008(5) -0.028(6) 0.038(5)

loop_
_atom_type_symbol
_atom_type_description
_atom_type_scat_dispersion_real
_atom_type_scat_dispersion_imag
_atom_type_scat_source
C C 0.0033 0.0016 'International Tables Vol C Tables 4.2.6.8 and 6.1.1.4'
H H 0.0000 0.0000 'International Tables Vol C Tables 4.2.6.8 and 6.1.1.4'
N N 0.0061 0.0033 'International Tables Vol C Tables 4.2.6.8 and 6.1.1.4'
B B 0.0013 0.0007 'International Tables Vol C Tables 4.2.6.8 and 6.1.1.4'
Cr Cr 0.3209 0.6236 'International Tables Vol C Tables 4.2.6.8 and 6.1.1.4'
O O 0.0106 0.0060 'International Tables Vol C Tables 4.2.6.8 and 6.1.1.4'

loop_
_geom_angle_atom_site_label_1
_geom_angle_atom_site_label_2
_geom_angle_atom_site_label_3
_geom_angle
_geom_angle_site_symmetry_1
_geom_angle_site_symmetry_3
C25 Cr1 C26 39.24(12) . .
C25 Cr1 N5 111.16(11) . .
C26 Cr1 N5 119.78(11) . .
C25 Cr1 N3 105.21(11) . .
C26 Cr1 N3 133.53(11) . .
N5 Cr1 N3 98.58(9) . .
C25 Cr1 N1 159.51(11) . .
C26 Cr1 N1 122.42(11) . .
N5 Cr1 N1 85.54(9) . .
N3 Cr1 N1 82.96(9) . .
N6 B1 N4 111.1(3) . .
N6 B1 N2 110.0(2) . .
N4 B1 N2 108.6(2) . .
N6 B1 H1 109.0 . .
N4 B1 H1 109.0 . .
N2 B1 H1 109.0 . .
C1 N1 N2 106.3(2) . .
C1 N1 Cr1 142.1(2) . .
N2 N1 Cr1 111.38(18) . .
C3 N2 N1 109.9(3) . .
C3 N2 B1 128.0(3) . .
N1 N2 B1 122.0(2) . .
C9 N3 N4 105.9(2) . .
C9 N3 Cr1 141.94(19) . .
N4 N3 Cr1 111.97(17) . .
C11 N4 N3 110.1(2) . .
C11 N4 B1 128.3(2) . .
N3 N4 B1 119.9(2) . .
C17 N5 N6 106.4(2) . .
C17 N5 Cr1 139.4(2) . .
N6 N5 Cr1 113.74(17) . .
C19 N6 N5 110.3(2) . .
C19 N6 B1 128.2(3) . .
N5 N6 B1 120.6(2) . .
N1 C1 C2 109.5(3) . .
N1 C1 C4 122.9(3) . .
C2 C1 C4 127.6(3) . .
C3 C2 C1 106.6(3) . .
C3 C2 H2 126.7 . .
C1 C2 H2 126.7 . .
N2 C3 C2 107.8(3) . .
N2 C3 C8 123.2(3) . .
C2 C3 C8 129.0(3) . .
C1 C4 C7 110.2(3) . .
C1 C4 C5 109.7(3) . .
C7 C4 C5 109.3(3) . .
C1 C4 C6 109.1(3) . .
C7 C4 C6 109.6(3) . .
C5 C4 C6 108.9(3) . .
C4 C5 H5A 109.5 . .
C4 C5 H5B 109.5 . .
H5A C5 H5B 109.5 . .
C4 C5 H5C 109.5 . .
H5A C5 H5C 109.5 . .
H5B C5 H5C 109.5 . .
C4 C6 H6A 109.5 . .
C4 C6 H6B 109.5 . .
H6A C6 H6B 109.5 . .
C4 C6 H6C 109.5 . .
H6A C6 H6C 109.5 . .
H6B C6 H6C 109.5 . .
C4 C7 H7A 109.5 . .
C4 C7 H7B 109.5 . .
H7A C7 H7B 109.5 . .
C4 C7 H7C 109.5 . .
H7A C7 H7C 109.5 . .
H7B C7 H7C 109.5 . .
C3 C8 H8A 109.5 . .
C3 C8 H8B 109.5 . .
H8A C8 H8B 109.5 . .
C3 C8 H8C 109.5 . .
H8A C8 H8C 109.5 . .
H8B C8 H8C 109.5 . .
N3 C9 C10 109.8(3) . .
N3 C9 C12 126.0(3) . .
C10 C9 C12 124.2(3) . .
C11 C10 C9 106.5(3) . .
C11 C10 H10 126.8 . .
C9 C10 H10 126.8 . .
N4 C11 C10 107.7(3) . .
N4 C11 C16 122.8(3) . .
C10 C11 C16 129.5(3) . .
C15 C12 C9 113.8(3) . .
C15 C12 C14 107.4(3) . .
C9 C12 C14 108.3(3) . .
C15 C12 C13 109.2(3) . .
C9 C12 C13 108.7(3) . .
C14 C12 C13 109.4(3) . .
C12 C13 H13A 109.5 . .
C12 C13 H13B 109.5 . .
H13A C13 H13B 109.5 . .
C12 C13 H13C 109.5 . .
H13A C13 H13C 109.5 . .
H13B C13 H13C 109.5 . .
C12 C14 H14A 109.5 . .
C12 C14 H14B 109.5 . .
H14A C14 H14B 109.5 . .
C12 C14 H14C 109.5 . .
H14A C14 H14C 109.5 . .
H14B C14 H14C 109.5 . .
C12 C15 H15A 109.5 . .
C12 C15 H15B 109.5 . .
H15A C15 H15B 109.5 . .
C12 C15 H15C 109.5 . .
H15A C15 H15C 109.5 . .
H15B C15 H15C 109.5 . .
C11 C16 H16A 109.5 . .
C11 C16 H16B 109.5 . .
H16A C16 H16B 109.5 . .
C11 C16 H16C 109.5 . .
H16A C16 H16C 109.5 . .
H16B C16 H16C 109.5 . .
N5 C17 C18 108.7(3) . .
N5 C17 C20 124.7(3) . .
C18 C17 C20 126.5(3) . .
C19 C18 C17 107.5(3) . .
C19 C18 H18 126.3 . .
C17 C18 H18 126.3 . .
N6 C19 C18 107.0(3) . .
N6 C19 C24 123.3(3) . .
C18 C19 C24 129.7(3) . .
C22 C20 C17 110.4(2) . .
C22 C20 C23 110.9(3) . .
C17 C20 C23 110.2(3) . .
C22 C20 C21 107.8(3) . .
C17 C20 C21 109.6(3) . .
C23 C20 C21 107.9(3) . .
C20 C21 H21A 109.5 . .
C20 C21 H21B 109.5 . .
H21A C21 H21B 109.5 . .
C20 C21 H21C 109.5 . .
H21A C21 H21C 109.5 . .
H21B C21 H21C 109.5 . .
C20 C22 H22A 109.5 . .
C20 C22 H22B 109.5 . .
H22A C22 H22B 109.5 . .
C20 C22 H22C 109.5 . .
H22A C22 H22C 109.5 . .
H22B C22 H22C 109.5 . .
C20 C23 H23A 109.5 . .
C20 C23 H23B 109.5 . .
H23A C23 H23B 109.5 . .
C20 C23 H23C 109.5 . .
H23A C23 H23C 109.5 . .
H23B C23 H23C 109.5 . .
C19 C24 H24A 109.5 . .
C19 C24 H24B 109.5 . .
H24A C24 H24B 109.5 . .
C19 C24 H24C 109.5 . .
H24A C24 H24C 109.5 . .
H24B C24 H24C 109.5 . .
C26 C25 C27 136.0(3) . .
C26 C25 Cr1 72.42(18) . .
C27 C25 Cr1 151.5(2) . .
C25 C26 C33 133.9(3) . .
C25 C26 Cr1 68.34(17) . .
C33 C26 Cr1 157.2(2) . .
C28 C27 C32 117.9(3) . .
C28 C27 C25 120.8(3) . .
C32 C27 C25 121.2(3) . .
C29 C28 C27 121.5(3) . .
C29 C28 H28 119.3 . .
C27 C28 H28 119.3 . .
C30 C29 C28 119.5(4) . .
C30 C29 H29 120.3 . .
C28 C29 H29 120.3 . .
C29 C30 C31 119.9(4) . .
C29 C30 H30 120.1 . .
C31 C30 H30 120.1 . .
C30 C31 C32 121.0(4) . .
C30 C31 H31 119.5 . .
C32 C31 H31 119.5 . .
C31 C32 C27 120.2(3) . .
C31 C32 H32 119.9 . .
C27 C32 H32 119.9 . .
C34 C33 C38 117.2(3) . .
C34 C33 C26 123.0(3) . .
C38 C33 C26 119.9(3) . .
C35 C34 C33 120.8(3) . .
C35 C34 H34 119.6 . .
C33 C34 H34 119.6 . .
C36 C35 C34 121.1(3) . .
C36 C35 H35 119.5 . .
C34 C35 H35 119.5 . .
C35 C36 C37 119.3(3) . .
C35 C36 H36 120.4 . .
C37 C36 H36 120.4 . .
C36 C37 C38 120.5(3) . .
C36 C37 H37 119.7 . .
C38 C37 H37 119.7 . .
C37 C38 C33 121.0(3) . .
C37 C38 H38 119.5 . .
C33 C38 H38 119.5 . .
C39 C39 C40 177.5(7) 3_665 .
C41 C40 C45 118.3(5) . .
C41 C40 C39 120.5(4) . .
C45 C40 C39 121.2(4) . .
C40 C41 C42 121.5(5) . .
C40 C41 H41 119.2 . .
C42 C41 H41 119.2 . .
C43 C42 C41 120.9(5) . .
C43 C42 H42 119.6 . .
C41 C42 H42 119.6 . .
C42 C43 C44 119.0(5) . .
C42 C43 H43 120.5 . .
C44 C43 H43 120.5 . .
C43 C44 C45 119.5(5) . .
C43 C44 H44 120.3 . .
C45 C44 H44 120.3 . .
C40 C45 C44 120.7(5) . .
C40 C45 H45 119.6 . .
C44 C45 H45 119.6 . .
C46 O1 C49 109.5 . .
O1 C46 C47 106.4 . .
O1 C46 H46A 110.4 . .
C47 C46 H46A 110.4 . .
O1 C46 H46B 110.4 . .
C47 C46 H46B 110.4 . .
H46A C46 H46B 108.6 . .
C46 C47 C48 101.5 . .
C46 C47 H47A 111.5 . .
C48 C47 H47A 111.5 . .
C46 C47 H47B 111.5 . .
C48 C47 H47B 111.5 . .
H47A C47 H47B 109.3 . .
C49 C48 C47 101.5 . .
C49 C48 H48A 111.5 . .
C47 C48 H48A 111.5 . .
C49 C48 H48B 111.5 . .
C47 C48 H48B 111.5 . .
H48A C48 H48B 109.3 . .
O1 C49 C48 106.4 . .
O1 C49 H49A 110.4 . .
C48 C49 H49A 110.4 . .
O1 C49 H49B 110.4 . .
C48 C49 H49B 110.4 . .
H49A C49 H49B 108.6 . .

loop_
_geom_bond_atom_site_label_1
_geom_bond_atom_site_label_2
_geom_bond_distance
_geom_bond_site_symmetry_2
Cr1 C25 1.942(3) .
Cr1 C26 1.991(3) .
Cr1 N5 2.086(2) .
Cr1 N3 2.184(2) .
Cr1 N1 2.201(3) .
B1 N6 1.537(4) .
B1 N4 1.539(4) .
B1 N2 1.541(4) .
B1 H1 1.0000 .
N1 C1 1.349(4) .
N1 N2 1.382(3) .
N2 C3 1.351(4) .
N3 C9 1.351(4) .
N3 N4 1.381(3) .
N4 C11 1.352(4) .
N5 C17 1.354(4) .
N5 N6 1.378(3) .
N6 C19 1.347(4) .
C1 C2 1.395(4) .
C1 C4 1.509(4) .
C2 C3 1.375(5) .
C2 H2 0.9500 .
C3 C8 1.494(5) .
C4 C7 1.529(5) .
C4 C5 1.530(5) .
C4 C6 1.543(5) .
C5 H5A 0.9800 .
C5 H5B 0.9800 .
C5 H5C 0.9800 .
C6 H6A 0.9800 .
C6 H6B 0.9800 .
C6 H6C 0.9800 .
C7 H7A 0.9800 .
C7 H7B 0.9800 .
C7 H7C 0.9800 .
C8 H8A 0.9800 .
C8 H8B 0.9800 .
C8 H8C 0.9800 .
C9 C10 1.392(4) .
C9 C12 1.522(4) .
C10 C11 1.373(4) .
C10 H10 0.9500 .
C11 C16 1.488(4) .
C12 C15 1.512(5) .
C12 C14 1.521(5) .
C12 C13 1.532(5) .
C13 H13A 0.9800 .
C13 H13B 0.9800 .
C13 H13C 0.9800 .
C14 H14A 0.9800 .
C14 H14B 0.9800 .
C14 H14C 0.9800 .
C15 H15A 0.9800 .
C15 H15B 0.9800 .
C15 H15C 0.9800 .
C16 H16A 0.9800 .
C16 H16B 0.9800 .
C16 H16C 0.9800 .
C17 C18 1.390(4) .
C17 C20 1.519(4) .
C18 C19 1.377(4) .
C18 H18 0.9500 .
C19 C24 1.501(4) .
C20 C22 1.533(4) .
C20 C23 1.528(4) .
C20 C21 1.534(4) .
C21 H21A 0.9800 .
C21 H21B 0.9800 .
C21 H21C 0.9800 .
C22 H22A 0.9800 .
C22 H22B 0.9800 .
C22 H22C 0.9800 .
C23 H23A 0.9800 .
C23 H23B 0.9800 .
C23 H23C 0.9800 .
C24 H24A 0.9800 .
C24 H24B 0.9800 .
C24 H24C 0.9800 .
C25 C26 1.322(4) .
C25 C27 1.467(4) .
C26 C33 1.465(4) .
C27 C28 1.400(4) .
C27 C32 1.393(5) .
C28 C29 1.390(5) .
C28 H28 0.9500 .
C29 C30 1.373(6) .
C29 H29 0.9500 .
C30 C31 1.383(6) .
C30 H30 0.9500 .
C31 C32 1.385(5) .
C31 H31 0.9500 .
C32 H32 0.9500 .
C33 C34 1.396(4) .
C33 C38 1.403(4) .
C34 C35 1.386(5) .
C34 H34 0.9500 .
C35 C36 1.365(5) .
C35 H35 0.9500 .
C36 C37 1.378(5) .
C36 H36 0.9500 .
C37 C38 1.383(4) .
C37 H37 0.9500 .
C38 H38 0.9500 .
C39 C39 1.235(9) 3_665
C39 C40 1.442(6) .
C40 C41 1.355(6) .
C40 C45 1.363(6) .
C41 C42 1.377(6) .
C41 H41 0.9500 .
C42 C43 1.343(7) .
C42 H42 0.9500 .
C43 C44 1.380(7) .
C43 H43 0.9500 .
C44 C45 1.398(7) .
C44 H44 0.9500 .
C45 H45 0.9500 .
O1 C46 1.4433 .
O1 C49 1.4433 .
C46 C47 1.5349 .
C46 H46A 0.9900 .
C46 H46B 0.9900 .
C47 C48 1.5387 .
C47 H47A 0.9900 .
C47 H47B 0.9900 .
C48 C49 1.5349 .
C48 H48A 0.9900 .
C48 H48B 0.9900 .
C49 H49A 0.9900 .
C49 H49B 0.9900 .

loop_
_geom_torsion_atom_site_label_1
_geom_torsion_atom_site_label_2
_geom_torsion_atom_site_label_3
_geom_torsion_atom_site_label_4
_geom_torsion
_geom_torsion_site_symmetry_1
_geom_torsion_site_symmetry_2
_geom_torsion_site_symmetry_3
_geom_torsion_site_symmetry_4
C1 N1 N2 C3 -0.3(3) . . . .
Cr1 N1 N2 C3 175.68(19) . . . .
C1 N1 N2 B1 -176.3(3) . . . .
Cr1 N1 N2 B1 -0.4(3) . . . .
N6 B1 N2 C3 125.9(3) . . . .
N4 B1 N2 C3 -112.3(3) . . . .
N6 B1 N2 N1 -58.8(3) . . . .
N4 B1 N2 N1 62.9(3) . . . .
C9 N3 N4 C11 -1.1(3) . . . .
Cr1 N3 N4 C11 175.07(19) . . . .
C9 N3 N4 B1 165.3(3) . . . .
Cr1 N3 N4 B1 -18.5(3) . . . .
N6 B1 N4 C11 -125.4(3) . . . .
N2 B1 N4 C11 113.5(3) . . . .
N6 B1 N4 N3 70.9(3) . . . .
N2 B1 N4 N3 -50.2(3) . . . .
C17 N5 N6 C19 1.1(3) . . . .
Cr1 N5 N6 C19 -173.2(2) . . . .
C17 N5 N6 B1 -169.2(3) . . . .
Cr1 N5 N6 B1 16.5(3) . . . .
N4 B1 N6 C19 121.2(3) . . . .
N2 B1 N6 C19 -118.5(3) . . . .
N4 B1 N6 N5 -70.4(3) . . . .
N2 B1 N6 N5 49.9(3) . . . .
N2 N1 C1 C2 0.0(3) . . . .
Cr1 N1 C1 C2 -173.9(2) . . . .
N2 N1 C1 C4 179.2(3) . . . .
Cr1 N1 C1 C4 5.4(5) . . . .
N1 C1 C2 C3 0.3(4) . . . .
C4 C1 C2 C3 -178.9(3) . . . .
N1 N2 C3 C2 0.5(3) . . . .
B1 N2 C3 C2 176.2(3) . . . .
N1 N2 C3 C8 -178.8(3) . . . .
B1 N2 C3 C8 -3.0(5) . . . .
C1 C2 C3 N2 -0.4(4) . . . .
C1 C2 C3 C8 178.7(3) . . . .
N1 C1 C4 C7 58.0(4) . . . .
C2 C1 C4 C7 -123.0(4) . . . .
N1 C1 C4 C5 178.4(3) . . . .
C2 C1 C4 C5 -2.6(5) . . . .
N1 C1 C4 C6 -62.4(4) . . . .
C2 C1 C4 C6 116.6(4) . . . .
N4 N3 C9 C10 1.5(3) . . . .
Cr1 N3 C9 C10 -172.7(2) . . . .
N4 N3 C9 C12 -176.0(3) . . . .
Cr1 N3 C9 C12 9.8(5) . . . .
N3 C9 C10 C11 -1.4(4) . . . .
C12 C9 C10 C11 176.2(3) . . . .
N3 N4 C11 C10 0.3(3) . . . .
B1 N4 C11 C10 -164.7(3) . . . .
N3 N4 C11 C16 -179.3(3) . . . .
B1 N4 C11 C16 15.7(5) . . . .
C9 C10 C11 N4 0.6(3) . . . .
C9 C10 C11 C16 -179.8(3) . . . .
N3 C9 C12 C15 20.4(5) . . . .
C10 C9 C12 C15 -156.7(3) . . . .
N3 C9 C12 C14 139.7(3) . . . .
C10 C9 C12 C14 -37.4(4) . . . .
N3 C9 C12 C13 -101.5(4) . . . .
C10 C9 C12 C13 81.4(4) . . . .
N6 N5 C17 C18 -1.2(3) . . . .
Cr1 N5 C17 C18 170.8(3) . . . .
N6 N5 C17 C20 175.8(3) . . . .
Cr1 N5 C17 C20 -12.2(5) . . . .
N5 C17 C18 C19 0.9(4) . . . .
C20 C17 C18 C19 -176.0(3) . . . .
N5 N6 C19 C18 -0.6(4) . . . .
B1 N6 C19 C18 168.8(3) . . . .
N5 N6 C19 C24 179.1(3) . . . .
B1 N6 C19 C24 -11.5(5) . . . .
C17 C18 C19 N6 -0.2(4) . . . .
C17 C18 C19 C24 -179.9(3) . . . .
N5 C17 C20 C22 -46.8(4) . . . .
C18 C17 C20 C22 129.7(3) . . . .
N5 C17 C20 C23 76.0(4) . . . .
C18 C17 C20 C23 -107.5(4) . . . .
N5 C17 C20 C21 -165.3(3) . . . .
C18 C17 C20 C21 11.2(5) . . . .
C27 C25 C26 C33 9.4(6) . . . .
Cr1 C25 C26 C33 -173.6(4) . . . .
C27 C25 C26 Cr1 -177.1(4) . . . .
C26 C25 C27 C28 24.8(5) . . . .
Cr1 C25 C27 C28 -149.3(4) . . . .
C26 C25 C27 C32 -157.5(4) . . . .
Cr1 C25 C27 C32 28.4(6) . . . .
C32 C27 C28 C29 -2.2(5) . . . .
C25 C27 C28 C29 175.6(3) . . . .
C27 C28 C29 C30 2.0(6) . . . .
C28 C29 C30 C31 -0.7(6) . . . .
C29 C30 C31 C32 -0.2(6) . . . .
C30 C31 C32 C27 0.0(6) . . . .
C28 C27 C32 C31 1.2(5) . . . .
C25 C27 C32 C31 -176.6(3) . . . .
C25 C26 C33 C34 -125.1(4) . . . .
Cr1 C26 C33 C34 70.5(7) . . . .
C25 C26 C33 C38 55.0(5) . . . .
Cr1 C26 C33 C38 -109.4(6) . . . .
C38 C33 C34 C35 -0.5(5) . . . .
C26 C33 C34 C35 179.6(3) . . . .
C33 C34 C35 C36 2.5(5) . . . .
C34 C35 C36 C37 -2.1(5) . . . .
C35 C36 C37 C38 -0.3(5) . . . .
C36 C37 C38 C33 2.2(5) . . . .
C34 C33 C38 C37 -1.8(4) . . . .
C26 C33 C38 C37 178.1(3) . . . .
C45 C40 C41 C42 -1.5(7) . . . .
C39 C40 C41 C42 177.1(5) . . . .
C40 C41 C42 C43 0.3(8) . . . .
C41 C42 C43 C44 1.7(8) . . . .
C42 C43 C44 C45 -2.5(8) . . . .
C41 C40 C45 C44 0.7(7) . . . .
C39 C40 C45 C44 -177.8(5) . . . .
C43 C44 C45 C40 1.2(8) . . . .
C49 O1 C46 C47 -12.4 . . . .
O1 C46 C47 C48 31.5 . . . .
C46 C47 C48 C49 -37.4 . . . .
C46 O1 C49 C48 -12.4 . . . .
C47 C48 C49 O1 31.5 . . . .
